data_4320737
loop_
_publ_author_name
'Miguel-Angel Munoz-Hernandez'
'Timothy S. Keizer'
'Pingrong Wei'
'Sean Parkin'
'David A. Atwood'

_publ_section_title
;
 Reactivity and Derivatization of Five-Coordinate, Chelated Aluminum
;
_journal_name_full 'Inorganic Chemistry'
_journal_page_first 6782
_journal_page_last 6787
_journal_paper_doi 10.1021/ic010759r
_journal_volume 40
_journal_year 2001
_chemical_formula_sum 'C56 H65 Al N2 O3 Si'
_chemical_formula_weight 869.17
_chemical_name_systematic
;
 ?
;
_space_group_IT_number 14
_symmetry_cell_setting monoclinic
_symmetry_space_group_name_Hall '-P 2ybc'
_symmetry_space_group_name_H-M 'P 1 21/c 1'
_atom_sites_solution_hydrogens geom
_atom_sites_solution_primary direct
_atom_sites_solution_secondary difmap
_audit_creation_method SHELXL
_cell_angle_alpha 90.00
_cell_angle_beta 109.5290(10)
_cell_angle_gamma 90.00
_cell_formula_units_Z 4
_cell_length_a 19.2325(11)
_cell_length_b 14.2271(8)
_cell_length_c 19.3777(11)
_cell_measurement_temperature 298(2)
_cell_volume 4997.2(5)
_computing_structure_refinement 'SHELXL-93 (Sheldrick, 1993)'
_computing_structure_solution 'SHELXS-86 (Sheldrick, 1990)'
_diffrn_ambient_temperature 298(2)
_diffrn_radiation_monochromator graphite
_diffrn_radiation_source 'fine-focus sealed tube'
_diffrn_radiation_type MoK\a
_diffrn_radiation_wavelength 0.71073
_diffrn_reflns_av_R_equivalents 0.0281
_diffrn_reflns_av_sigmaI/netI 0.0239
_diffrn_reflns_limit_h_max 24
_diffrn_reflns_limit_h_min -25
_diffrn_reflns_limit_k_max 18
_diffrn_reflns_limit_k_min -9
_diffrn_reflns_limit_l_max 25
_diffrn_reflns_limit_l_min -24
_diffrn_reflns_number 14703
_diffrn_reflns_theta_max 20.00
_diffrn_reflns_theta_min 1.12
_exptl_absorpt_coefficient_mu 0.109
_exptl_crystal_density_diffrn 1.155
_exptl_crystal_F_000 1864
_exptl_crystal_size_max 0.5
_exptl_crystal_size_mid 0.5
_exptl_crystal_size_min 0.5
_refine_diff_density_max 0.258
_refine_diff_density_min -0.264
_refine_diff_density_rms 0.040
_refine_ls_extinction_method none
_refine_ls_goodness_of_fit_all 1.283
_refine_ls_goodness_of_fit_obs 1.305
_refine_ls_matrix_type full
_refine_ls_number_parameters 568
_refine_ls_number_reflns 4634
_refine_ls_number_restraints 0
_refine_ls_restrained_S_all 1.283
_refine_ls_restrained_S_obs 1.305
_refine_ls_R_factor_all 0.0488
_refine_ls_R_factor_obs 0.0431
_refine_ls_shift/esd_max 0.001
_refine_ls_shift/esd_mean 0.000
_refine_ls_structure_factor_coef Fsqd
_refine_ls_weighting_details 'w=1/[\s^2^(Fo^2^)+(0.1000P)^2^+0.0000P] where P=(Fo^2^+2Fc^2^)/3'
_refine_ls_weighting_scheme calc
_refine_ls_wR_factor_all 0.1472
_refine_ls_wR_factor_obs 0.1410
_reflns_number_observed 4167
_reflns_number_total 4634
_reflns_observed_criterion >2sigma(I)
_cod_data_source_file ic010759r_1.cif
_cod_data_source_block j
_cod_depositor_comments
;
The following automatic conversions were performed:

'_refine_ls_weighting_scheme' value 'calc
w=1/[\s^2^(Fo^2^)+(0.1000P)^2^+0.0000P] where P=(Fo^2^+2Fc^2^)/3' was
changed to 'calc'. New tag '_refine_ls_weighting_details' was
created. The value of the new tag was set to
'w=1/[\s^2^(Fo^2^)+(0.1000P)^2^+0.0000P] where P=(Fo^2^+2Fc^2^)/3'.

Automatic conversion script
Id: cif_fix_values 3143 2015-03-26 13:38:13Z robertas 
;
_cod_database_code 4320737

loop_
_symmetry_equiv_pos_as_xyz
'x, y, z'
'-x, y+1/2, -z+1/2'
'-x, -y, -z'
'x, -y-1/2, z-1/2'

loop_
_atom_site_aniso_label
_atom_site_aniso_U_11
_atom_site_aniso_U_22
_atom_site_aniso_U_33
_atom_site_aniso_U_23
_atom_site_aniso_U_13
_atom_site_aniso_U_12
Si1 0.0419(5) 0.0384(5) 0.0392(5) 0.0018(4) 0.0120(4) 0.0061(4)
Al1 0.0334(5) 0.0379(5) 0.0325(5) 0.0002(4) 0.0064(4) 0.0016(4)
N1 0.0350(13) 0.0361(14) 0.0368(15) 0.0001(11) 0.0110(12) 0.0028(11)
N2 0.0344(13) 0.0433(15) 0.0342(15) -0.0040(11) 0.0064(12) -0.0012(12)
O1 0.0389(11) 0.0486(12) 0.0353(12) 0.0058(9) 0.0022(10) -0.0019(9)
O2 0.0447(11) 0.0421(12) 0.0326(12) 0.0013(9) 0.0032(10) -0.0051(9)
O3 0.0428(11) 0.0453(12) 0.0444(11) 0.0044(9) 0.0120(9) 0.0086(9)
C1 0.052(2) 0.049(2) 0.037(2) 0.0011(15) 0.016(2) -0.004(2)
C2 0.038(2) 0.039(2) 0.036(2) -0.0062(14) 0.0138(15) -0.0023(15)
C3 0.046(2) 0.056(2) 0.040(2) -0.008(2) 0.0136(14) -0.005(2)
C4 0.051(2) 0.049(2) 0.044(2) -0.005(2) 0.023(2) -0.008(2)
C5 0.043(2) 0.053(2) 0.051(2) -0.008(2) 0.020(2) -0.011(2)
C6 0.040(2) 0.055(2) 0.040(2) -0.004(2) 0.0086(14) -0.003(2)
C7 0.031(2) 0.039(2) 0.041(2) -0.0047(14) 0.0119(15) 0.0005(14)
C8 0.032(2) 0.044(2) 0.041(2) -0.0015(15) 0.0033(15) 0.0032(14)
C9 0.042(2) 0.038(2) 0.037(2) 0.0024(14) 0.005(2) 0.0057(15)
C10 0.041(2) 0.051(2) 0.041(2) 0.002(2) 0.001(2) 0.0007(15)
C11 0.053(2) 0.051(2) 0.038(2) 0.001(2) 0.003(2) 0.003(2)
C12 0.064(2) 0.052(2) 0.038(2) 0.0084(15) 0.010(2) -0.003(2)
C13 0.050(2) 0.046(2) 0.038(2) 0.0054(15) 0.008(2) 0.003(2)
C14 0.042(2) 0.038(2) 0.036(2) -0.0012(14) 0.004(2) 0.0090(15)
C15 0.060(2) 0.067(2) 0.040(2) 0.004(2) 0.000(2) 0.002(2)
C16 0.086(2) 0.102(3) 0.043(2) 0.003(2) 0.005(2) -0.003(2)
C17 0.063(2) 0.121(3) 0.048(2) 0.012(2) -0.006(2) -0.006(2)
C18 0.100(3) 0.084(3) 0.061(2) 0.014(2) -0.008(2) 0.024(2)
C19 0.053(2) 0.058(2) 0.047(2) 0.005(2) 0.0149(15) -0.009(2)
C20 0.084(3) 0.121(3) 0.065(2) 0.017(2) 0.024(2) -0.036(2)
C21 0.057(2) 0.083(3) 0.086(3) 0.000(2) 0.030(2) -0.001(2)
C22 0.073(2) 0.068(2) 0.071(2) -0.004(2) 0.021(2) -0.019(2)
C23 0.039(2) 0.035(2) 0.037(2) -0.0014(14) 0.0057(15) 0.0017(14)
C24 0.043(2) 0.033(2) 0.043(2) -0.0037(14) 0.0066(14) 0.0006(15)
C25 0.045(2) 0.044(2) 0.046(2) -0.002(2) 0.004(2) -0.0057(15)
C26 0.046(2) 0.043(2) 0.036(2) -0.003(2) -0.0013(15) -0.001(2)
C27 0.053(2) 0.050(2) 0.037(2) 0.0026(15) 0.009(2) -0.007(2)
C28 0.039(2) 0.044(2) 0.039(2) -0.0021(15) 0.0063(15) -0.0054(15)
C29 0.053(2) 0.046(2) 0.045(2) 0.004(2) 0.0057(15) -0.013(2)
C30 0.066(2) 0.065(2) 0.066(2) 0.003(2) 0.031(2) -0.001(2)
C31 0.098(3) 0.045(2) 0.074(2) 0.010(2) 0.026(2) 0.006(2)
C32 0.093(3) 0.117(3) 0.071(2) 0.013(2) 0.005(2) -0.060(3)
C33 0.058(2) 0.055(2) 0.040(2) -0.002(2) 0.000(2) -0.005(2)
C34 0.083(2) 0.070(2) 0.055(2) -0.014(2) 0.002(2) -0.013(2)
C35 0.074(2) 0.091(3) 0.061(2) -0.008(2) -0.013(2) 0.026(2)
C36 0.093(3) 0.086(3) 0.044(2) 0.006(2) 0.002(2) -0.015(2)
C37 0.050(2) 0.040(2) 0.048(2) -0.0006(14) 0.0132(15) 0.005(2)
C38 0.055(2) 0.049(2) 0.041(2) -0.0002(15) 0.011(2) 0.001(2)
C39 0.068(2) 0.067(3) 0.053(2) 0.000(2) 0.021(2) -0.011(2)
C40 0.100(3) 0.056(3) 0.101(3) 0.023(2) 0.041(2) -0.010(3)
C41 0.108(3) 0.058(3) 0.168(4) 0.047(3) 0.070(3) 0.023(2)
C42 0.073(2) 0.054(2) 0.134(3) 0.028(2) 0.050(2) 0.018(2)
C43 0.047(2) 0.043(2) 0.046(2) -0.0031(15) 0.016(2) 0.001(2)
C44 0.071(2) 0.069(2) 0.049(2) -0.004(2) 0.013(2) 0.016(2)
C45 0.086(3) 0.091(3) 0.064(3) -0.016(2) 0.027(2) 0.022(2)
C46 0.101(3) 0.098(3) 0.047(2) -0.015(2) 0.026(2) 0.008(3)
C47 0.089(3) 0.095(3) 0.037(2) 0.005(2) 0.008(2) 0.019(2)
C48 0.064(2) 0.066(2) 0.049(2) 0.005(2) 0.016(2) 0.012(2)
C49 0.048(2) 0.038(2) 0.038(2) 0.0056(14) 0.0143(14) 0.0097(14)
C50 0.056(2) 0.068(2) 0.049(2) 0.004(2) 0.016(2) 0.008(2)
C51 0.069(2) 0.087(3) 0.043(2) -0.007(2) 0.003(2) 0.012(2)
C52 0.050(2) 0.072(2) 0.065(3) -0.011(2) -0.004(2) 0.004(2)
C53 0.048(2) 0.059(2) 0.086(3) 0.001(2) 0.018(2) 0.001(2)
C54 0.053(2) 0.052(2) 0.051(2) -0.001(2) 0.018(2) 0.001(2)
C55 0.073(2) 0.081(2) 0.056(2) -0.002(2) 0.023(2) -0.026(2)
C56 0.056(2) 0.102(3) 0.065(2) -0.009(2) 0.022(2) -0.027(2)

loop_
_atom_site_label
_atom_site_type_symbol
_atom_site_fract_x
_atom_site_fract_y
_atom_site_fract_z
_atom_site_U_iso_or_equiv
_atom_site_thermal_displace_type
_atom_site_occupancy
_atom_site_calc_flag
_atom_site_refinement_flags
_atom_site_disorder_group
Si1 Si 0.29184(4) 0.31724(5) -0.00008(4) 0.0402(3) Uani 1 d . .
Al1 Al 0.18008(4) 0.48899(6) 0.00518(4) 0.0358(3) Uani 1 d . .
N1 N 0.07410(11) 0.44692(15) -0.03863(12) 0.0362(6) Uani 1 d . .
N2 N 0.15627(11) 0.4472(2) 0.09489(12) 0.0386(6) Uani 1 d . .
O1 O 0.16734(9) 0.55935(13) -0.07560(9) 0.0435(5) Uani 1 d . .
O2 O 0.23997(9) 0.57624(13) 0.06176(9) 0.0423(5) Uani 1 d . .
O3 O 0.22772(9) 0.39017(13) -0.00322(9) 0.0448(5) Uani 1 d . .
C1 C 0.1971(2) 0.4645(2) 0.1619(2) 0.0459(8) Uani 1 d . .
H1A H 0.1839(2) 0.4358(2) 0.1989(2) 0.055 Uiso 1 calc R .
C2 C 0.09532(14) 0.3851(2) 0.07939(15) 0.0376(7) Uani 1 d . .
C3 C 0.0797(2) 0.3239(2) 0.1280(2) 0.0476(8) Uani 1 d . .
H3A H 0.1113(2) 0.3220(2) 0.1763(2) 0.057 Uiso 1 calc R .
C4 C 0.0187(2) 0.2659(2) 0.1070(2) 0.0463(8) Uani 1 d . .
C5 C -0.02998(15) 0.2707(2) 0.0340(2) 0.0475(8) Uani 1 d . .
C6 C -0.01302(15) 0.3299(2) -0.0143(2) 0.0461(8) Uani 1 d . .
H6A H -0.04428(15) 0.3316(2) -0.0627(2) 0.055 Uiso 1 calc R .
C7 C 0.04930(13) 0.3875(2) 0.00663(14) 0.0371(7) Uani 1 d . .
C8 C 0.03094(14) 0.4641(2) -0.1055(2) 0.0411(7) Uani 1 d . .
H8A H -0.01613(14) 0.4382(2) -0.1196(2) 0.049 Uiso 1 calc R .
C9 C 0.04883(15) 0.5186(2) -0.15873(14) 0.0412(7) Uani 1 d . .
C10 C -0.0060(2) 0.5278(2) -0.22760(15) 0.0478(8) Uani 1 d . .
H10A H -0.0511(2) 0.4976(2) -0.23633(15) 0.057 Uiso 1 calc R .
C11 C 0.0052(2) 0.5801(2) -0.28217(15) 0.0507(8) Uani 1 d . .
C12 C 0.0755(2) 0.6209(2) -0.2656(2) 0.0528(8) Uani 1 d . .
H12A H 0.0845(2) 0.6550(2) -0.3027(2) 0.063 Uiso 1 calc R .
C13 C 0.1324(2) 0.6153(2) -0.19945(15) 0.0463(8) Uani 1 d . .
C14 C 0.11819(15) 0.5636(2) -0.14226(15) 0.0407(7) Uani 1 d . .
C15 C -0.0540(2) 0.5985(2) -0.3569(2) 0.0598(9) Uani 1 d . .
C16 C -0.0241(2) 0.5702(3) -0.4184(2) 0.0813(11) Uani 1 d . .
H16A H 0.0207(2) 0.6040(3) -0.4126(2) 0.122 Uiso 1 calc R .
H16B H -0.0600(2) 0.5851(3) -0.4650(2) 0.122 Uiso 1 calc R .
H16C H -0.0143(2) 0.5039(3) -0.4157(2) 0.122 Uiso 1 calc R .
C17 C -0.1249(2) 0.5443(3) -0.3669(2) 0.0838(12) Uani 1 d . .
H17A H -0.1600(2) 0.5581(3) -0.4142(2) 0.126 Uiso 1 calc R .
H17B H -0.1448(2) 0.5625(3) -0.3296(2) 0.126 Uiso 1 calc R .
H17C H -0.1146(2) 0.4781(3) -0.3632(2) 0.126 Uiso 1 calc R .
C18 C -0.0717(2) 0.7045(3) -0.3635(2) 0.0906(13) Uani 1 d . .
H18A H -0.0273(2) 0.7394(3) -0.3572(2) 0.136 Uiso 1 calc R .
H18B H -0.0920(2) 0.7226(3) -0.3265(2) 0.136 Uiso 1 calc R .
H18C H -0.1068(2) 0.7175(3) -0.4110(2) 0.136 Uiso 1 calc R .
C19 C 0.2069(2) 0.6624(2) -0.1885(2) 0.0531(8) Uani 1 d . .
C20 C 0.2099(2) 0.7112(3) -0.2580(2) 0.0903(13) Uani 1 d . .
H20A H 0.1717(2) 0.7577(3) -0.2732(2) 0.136 Uiso 1 calc R .
H20B H 0.2029(2) 0.6655(3) -0.2961(2) 0.136 Uiso 1 calc R .
H20C H 0.2571(2) 0.7408(3) -0.2480(2) 0.136 Uiso 1 calc R .
C21 C 0.2685(2) 0.5891(3) -0.1665(2) 0.0741(10) Uani 1 d . .
H21A H 0.2593(2) 0.5423(3) -0.2041(2) 0.111 Uiso 1 calc R .
H21B H 0.2700(2) 0.5599(3) -0.1214(2) 0.111 Uiso 1 calc R .
H21C H 0.3149(2) 0.6192(3) -0.1602(2) 0.111 Uiso 1 calc R .
C22 C 0.2212(2) 0.7375(2) -0.1288(2) 0.0717(10) Uani 1 d . .
H22A H 0.1823(2) 0.7833(2) -0.1429(2) 0.108 Uiso 1 calc R .
H22B H 0.2675(2) 0.7677(2) -0.1225(2) 0.108 Uiso 1 calc R .
H22C H 0.2226(2) 0.7085(2) -0.0836(2) 0.108 Uiso 1 calc R .
C23 C 0.28001(14) 0.5785(2) 0.13235(15) 0.0390(7) Uani 1 d . .
C24 C 0.34434(15) 0.6367(2) 0.15816(15) 0.0418(7) Uani 1 d . .
C25 C 0.3835(2) 0.6342(2) 0.2332(2) 0.0475(8) Uani 1 d . .
H25A H 0.4259(2) 0.6708(2) 0.2502(2) 0.057 Uiso 1 calc R .
C26 C 0.36397(15) 0.5807(2) 0.28529(15) 0.0459(8) Uani 1 d . .
C27 C 0.3019(2) 0.5273(2) 0.25909(15) 0.0478(8) Uani 1 d . .
H27A H 0.2863(2) 0.4922(2) 0.29169(15) 0.057 Uiso 1 calc R .
C28 C 0.26052(15) 0.5240(2) 0.18369(15) 0.0421(7) Uani 1 d . .
C29 C 0.3682(2) 0.6999(2) 0.10661(15) 0.0505(8) Uani 1 d . .
C30 C 0.3810(2) 0.6415(2) 0.0455(2) 0.0633(9) Uani 1 d . .
H30A H 0.3960(2) 0.6822(2) 0.0135(2) 0.095 Uiso 1 calc R .
H30B H 0.3361(2) 0.6099(2) 0.0181(2) 0.095 Uiso 1 calc R .
H30C H 0.4189(2) 0.5959(2) 0.0666(2) 0.095 Uiso 1 calc R .
C31 C 0.3081(2) 0.7731(2) 0.0737(2) 0.0732(10) Uani 1 d . .
H31A H 0.3226(2) 0.8132(2) 0.0411(2) 0.110 Uiso 1 calc R .
H31B H 0.3012(2) 0.8103(2) 0.1123(2) 0.110 Uiso 1 calc R .
H31C H 0.2628(2) 0.7420(2) 0.0472(2) 0.110 Uiso 1 calc R .
C32 C 0.4401(2) 0.7527(3) 0.1463(2) 0.0991(14) Uani 1 d . .
H32A H 0.4531(2) 0.7914(3) 0.1119(2) 0.149 Uiso 1 calc R .
H32B H 0.4788(2) 0.7082(3) 0.1677(2) 0.149 Uiso 1 calc R .
H32C H 0.4333(2) 0.7915(3) 0.1841(2) 0.149 Uiso 1 calc R .
C33 C 0.4134(2) 0.5811(2) 0.36581(15) 0.0552(8) Uani 1 d . .
C34 C 0.4394(2) 0.6802(2) 0.3924(2) 0.0746(10) Uani 1 d . .
H34A H 0.3974(2) 0.7194(2) 0.3874(2) 0.112 Uiso 1 calc R .
H34B H 0.4671(2) 0.7055(2) 0.3636(2) 0.112 Uiso 1 calc R .
H34C H 0.4701(2) 0.6779(2) 0.4429(2) 0.112 Uiso 1 calc R .
C35 C 0.4802(2) 0.5196(3) 0.3741(2) 0.0841(12) Uani 1 d . .
H35A H 0.4642(2) 0.4571(3) 0.3575(2) 0.126 Uiso 1 calc R .
H35B H 0.5108(2) 0.5177(3) 0.4247(2) 0.126 Uiso 1 calc R .
H35C H 0.5078(2) 0.5451(3) 0.3454(2) 0.126 Uiso 1 calc R .
C36 C 0.3718(2) 0.5434(3) 0.4153(2) 0.0794(11) Uani 1 d . .
H36A H 0.3295(2) 0.5823(3) 0.4101(2) 0.119 Uiso 1 calc R .
H36B H 0.4038(2) 0.5443(3) 0.4654(2) 0.119 Uiso 1 calc R .
H36C H 0.3559(2) 0.4802(3) 0.4013(2) 0.119 Uiso 1 calc R .
C37 C 0.2737(2) 0.2042(2) 0.04115(15) 0.0466(8) Uani 1 d . .
C38 C 0.2092(2) 0.1891(2) 0.05622(14) 0.0498(8) Uani 1 d . .
H38A H 0.1741(2) 0.2368(2) 0.04623(14) 0.060 Uiso 1 calc R .
C39 C 0.1951(2) 0.1055(3) 0.0857(2) 0.0624(9) Uani 1 d . .
H39A H 0.1514(2) 0.0979(3) 0.0958(2) 0.075 Uiso 1 calc R .
C40 C 0.2454(2) 0.0344(3) 0.0999(2) 0.0841(12) Uani 1 d . .
H40A H 0.2361(2) -0.0221(3) 0.1193(2) 0.101 Uiso 1 calc R .
C41 C 0.3090(3) 0.0465(3) 0.0855(3) 0.1056(15) Uani 1 d . .
H41A H 0.3430(3) -0.0023(3) 0.0943(3) 0.127 Uiso 1 calc R .
C42 C 0.3238(2) 0.1312(2) 0.0577(2) 0.0833(12) Uani 1 d . .
H42A H 0.3686(2) 0.1389(2) 0.0499(2) 0.100 Uiso 1 calc R .
C43 C 0.2917(2) 0.2959(2) -0.09550(15) 0.0453(8) Uani 1 d . .
C44 C 0.3445(2) 0.2417(2) -0.1125(2) 0.0647(9) Uani 1 d . .
H44A H 0.3821(2) 0.2137(2) -0.0746(2) 0.078 Uiso 1 calc R .
C45 C 0.3426(2) 0.2284(3) -0.1834(2) 0.0795(11) Uani 1 d . .
H45A H 0.3785(2) 0.1923(3) -0.1931(2) 0.095 Uiso 1 calc R .
C46 C 0.2868(2) 0.2693(3) -0.2403(2) 0.0816(11) Uani 1 d . .
H46A H 0.2851(2) 0.2608(3) -0.2884(2) 0.098 Uiso 1 calc R .
C47 C 0.2349(2) 0.3216(3) -0.2257(2) 0.0773(11) Uani 1 d . .
H47A H 0.1973(2) 0.3488(3) -0.2640(2) 0.093 Uiso 1 calc R .
C48 C 0.2368(2) 0.3353(2) -0.1539(2) 0.0605(9) Uani 1 d . .
H48A H 0.2005(2) 0.3718(2) -0.1451(2) 0.073 Uiso 1 calc R .
C49 C 0.38450(14) 0.3615(2) 0.05945(14) 0.0414(7) Uani 1 d . .
C50 C 0.3965(2) 0.3735(2) 0.1335(2) 0.0584(9) Uani 1 d . .
H50A H 0.3595(2) 0.3566(2) 0.1521(2) 0.070 Uiso 1 calc R .
C51 C 0.4622(2) 0.4102(3) 0.1809(2) 0.0699(10) Uani 1 d . .
H51A H 0.4686(2) 0.4177(3) 0.2303(2) 0.084 Uiso 1 calc R .
C52 C 0.5171(2) 0.4352(2) 0.1547(2) 0.0682(10) Uani 1 d . .
H52A H 0.5610(2) 0.4602(2) 0.1860(2) 0.082 Uiso 1 calc R .
C53 C 0.5074(2) 0.4233(2) 0.0820(2) 0.0652(9) Uani 1 d . .
H53A H 0.5451(2) 0.4392(2) 0.0641(2) 0.078 Uiso 1 calc R .
C54 C 0.4417(2) 0.3877(2) 0.0350(2) 0.0516(8) Uani 1 d . .
H54A H 0.4357(2) 0.3811(2) -0.0144(2) 0.062 Uiso 1 calc R .
C55 C 0.0039(2) 0.2006(2) 0.1614(2) 0.0696(10) Uani 1 d . .
H55A H -0.0404(2) 0.1656(2) 0.1379(2) 0.104 Uiso 1 calc R .
H55B H -0.0020(2) 0.2365(2) 0.2011(2) 0.104 Uiso 1 calc R .
H55C H 0.0445(2) 0.1580(2) 0.1800(2) 0.104 Uiso 1 calc R .
C56 C -0.0978(2) 0.2095(3) 0.0076(2) 0.0739(11) Uani 1 d . .
H56A H -0.1016(2) 0.1726(3) 0.0477(2) 0.111 Uiso 1 calc R .
H56B H -0.0941(2) 0.1685(3) -0.0304(2) 0.111 Uiso 1 calc R .
H56C H -0.1408(2) 0.2484(3) -0.0112(2) 0.111 Uiso 1 calc R .

loop_
_atom_type_symbol
_atom_type_description
_atom_type_scat_dispersion_real
_atom_type_scat_dispersion_imag
_atom_type_scat_source
C C 0.0033 0.0016 'International Tables Vol C Tables 4.2.6.8 and 6.1.1.4'
H H 0.0000 0.0000 'International Tables Vol C Tables 4.2.6.8 and 6.1.1.4'
N N 0.0061 0.0033 'International Tables Vol C Tables 4.2.6.8 and 6.1.1.4'
O O 0.0106 0.0060 'International Tables Vol C Tables 4.2.6.8 and 6.1.1.4'
Al Al 0.0645 0.0514 'International Tables Vol C Tables 4.2.6.8 and 6.1.1.4'
Si Si 0.0817 0.0704 'International Tables Vol C Tables 4.2.6.8 and 6.1.1.4'

loop_
_geom_angle_atom_site_label_1
_geom_angle_atom_site_label_2
_geom_angle_atom_site_label_3
_geom_angle
_geom_angle_site_symmetry_1
_geom_angle_site_symmetry_3
_geom_angle_publ_flag
O3 Si1 C43 108.78(11) . . ?
O3 Si1 C49 111.57(11) . . ?
C43 Si1 C49 110.37(12) . . ?
O3 Si1 C37 108.74(12) . . ?
C43 Si1 C37 109.97(13) . . ?
C49 Si1 C37 107.39(12) . . ?
O3 Al1 O2 111.75(9) . . ?
O3 Al1 O1 107.12(9) . . ?
O2 Al1 O1 91.12(9) . . ?
O3 Al1 N1 102.32(9) . . ?
O2 Al1 N1 144.38(9) . . ?
O1 Al1 N1 88.54(9) . . ?
O3 Al1 N2 96.99(9) . . ?
O2 Al1 N2 87.82(9) . . ?
O1 Al1 N2 154.38(9) . . ?
N1 Al1 N2 77.77(9) . . ?
C8 N1 C7 119.6(2) . . ?
C8 N1 Al1 125.4(2) . . ?
C7 N1 Al1 114.8(2) . . ?
C1 N2 C2 120.8(2) . . ?
C1 N2 Al1 124.6(2) . . ?
C2 N2 Al1 114.1(2) . . ?
C14 O1 Al1 135.9(2) . . ?
C23 O2 Al1 132.7(2) . . ?
Si1 O3 Al1 163.53(13) . . ?
N2 C1 C28 125.4(3) . . ?
C3 C2 C7 119.6(2) . . ?
C3 C2 N2 126.8(2) . . ?
C7 C2 N2 113.6(2) . . ?
C4 C3 C2 122.0(3) . . ?
C3 C4 C5 118.7(3) . . ?
C3 C4 C55 120.3(3) . . ?
C5 C4 C55 121.0(3) . . ?
C6 C5 C4 118.8(3) . . ?
C6 C5 C56 119.9(3) . . ?
C4 C5 C56 121.3(3) . . ?
C5 C6 C7 122.5(3) . . ?
C2 C7 C6 118.3(2) . . ?
C2 C7 N1 114.3(2) . . ?
C6 C7 N1 127.4(2) . . ?
N1 C8 C9 126.5(2) . . ?
C10 C9 C14 121.6(3) . . ?
C10 C9 C8 117.0(3) . . ?
C14 C9 C8 121.4(2) . . ?
C11 C10 C9 121.5(3) . . ?
C10 C11 C12 115.8(3) . . ?
C10 C11 C15 124.2(3) . . ?
C12 C11 C15 119.9(3) . . ?
C13 C12 C11 126.3(3) . . ?
C12 C13 C14 116.8(3) . . ?
C12 C13 C19 121.2(3) . . ?
C14 C13 C19 122.0(2) . . ?
O1 C14 C9 120.7(2) . . ?
O1 C14 C13 121.4(2) . . ?
C9 C14 C13 117.9(2) . . ?
C17 C15 C11 112.6(3) . . ?
C17 C15 C16 108.6(3) . . ?
C11 C15 C16 109.5(3) . . ?
C17 C15 C18 108.8(3) . . ?
C11 C15 C18 108.6(3) . . ?
C16 C15 C18 108.7(3) . . ?
C21 C19 C22 109.8(3) . . ?
C21 C19 C13 110.0(2) . . ?
C22 C19 C13 109.5(2) . . ?
C21 C19 C20 107.5(3) . . ?
C22 C19 C20 107.4(3) . . ?
C13 C19 C20 112.6(2) . . ?
O2 C23 C28 121.0(2) . . ?
O2 C23 C24 120.6(2) . . ?
C28 C23 C24 118.3(2) . . ?
C25 C24 C23 116.8(3) . . ?
C25 C24 C29 121.4(2) . . ?
C23 C24 C29 121.7(2) . . ?
C24 C25 C26 125.3(3) . . ?
C27 C26 C25 116.3(2) . . ?
C27 C26 C33 123.4(3) . . ?
C25 C26 C33 120.2(3) . . ?
C26 C27 C28 121.6(3) . . ?
C23 C28 C27 121.5(3) . . ?
C23 C28 C1 121.4(2) . . ?
C27 C28 C1 117.1(3) . . ?
C24 C29 C31 108.9(2) . . ?
C24 C29 C30 110.4(2) . . ?
C31 C29 C30 110.0(2) . . ?
C24 C29 C32 112.2(2) . . ?
C31 C29 C32 107.7(3) . . ?
C30 C29 C32 107.5(3) . . ?
C35 C33 C34 109.1(3) . . ?
C35 C33 C26 108.7(3) . . ?
C34 C33 C26 111.7(3) . . ?
C35 C33 C36 109.4(3) . . ?
C34 C33 C36 107.0(3) . . ?
C26 C33 C36 111.0(2) . . ?
C42 C37 C38 116.2(3) . . ?
C42 C37 Si1 121.9(2) . . ?
C38 C37 Si1 122.0(2) . . ?
C37 C38 C39 122.2(3) . . ?
C40 C39 C38 119.8(3) . . ?
C41 C40 C39 119.6(3) . . ?
C40 C41 C42 120.5(4) . . ?
C37 C42 C41 121.7(3) . . ?
C48 C43 C44 116.6(3) . . ?
C48 C43 Si1 119.4(2) . . ?
C44 C43 Si1 124.1(2) . . ?
C45 C44 C43 122.1(3) . . ?
C44 C45 C46 119.5(3) . . ?
C47 C46 C45 119.8(3) . . ?
C46 C47 C48 120.8(3) . . ?
C43 C48 C47 121.3(3) . . ?
C54 C49 C50 116.4(3) . . ?
C54 C49 Si1 125.4(2) . . ?
C50 C49 Si1 118.2(2) . . ?
C49 C50 C51 121.9(3) . . ?
C52 C51 C50 119.9(3) . . ?
C51 C52 C53 119.7(3) . . ?
C52 C53 C54 120.2(3) . . ?
C53 C54 C49 121.9(3) . . ?

loop_
_geom_bond_atom_site_label_1
_geom_bond_atom_site_label_2
_geom_bond_distance
_geom_bond_site_symmetry_2
_geom_bond_publ_flag
Si1 O3 1.597(2) . ?
Si1 C43 1.873(3) . ?
Si1 C49 1.878(3) . ?
Si1 C37 1.880(3) . ?
Al1 O3 1.715(2) . ?
Al1 O2 1.796(2) . ?
Al1 O1 1.804(2) . ?
Al1 N1 2.019(2) . ?
Al1 N2 2.029(2) . ?
N1 C8 1.307(3) . ?
N1 C7 1.411(3) . ?
N2 C1 1.297(3) . ?
N2 C2 1.417(3) . ?
O1 C14 1.323(3) . ?
O2 C23 1.327(3) . ?
C1 C28 1.428(4) . ?
C2 C3 1.389(4) . ?
C2 C7 1.392(4) . ?
C3 C4 1.380(4) . ?
C4 C5 1.413(4) . ?
C4 C55 1.502(4) . ?
C5 C6 1.377(4) . ?
C5 C56 1.508(4) . ?
C6 C7 1.395(4) . ?
C8 C9 1.422(4) . ?
C9 C10 1.404(4) . ?
C9 C14 1.417(4) . ?
C10 C11 1.368(4) . ?
C11 C12 1.407(4) . ?
C11 C15 1.536(4) . ?
C12 C13 1.382(4) . ?
C13 C14 1.431(4) . ?
C13 C19 1.531(4) . ?
C15 C17 1.521(4) . ?
C15 C16 1.541(5) . ?
C15 C18 1.542(5) . ?
C19 C21 1.527(4) . ?
C19 C22 1.530(4) . ?
C19 C20 1.533(4) . ?
C23 C28 1.407(4) . ?
C23 C24 1.433(4) . ?
C24 C25 1.396(4) . ?
C24 C29 1.524(4) . ?
C25 C26 1.412(4) . ?
C26 C27 1.362(4) . ?
C26 C33 1.532(4) . ?
C27 C28 1.411(4) . ?
C29 C31 1.528(4) . ?
C29 C30 1.533(4) . ?
C29 C32 1.535(4) . ?
C33 C35 1.518(4) . ?
C33 C34 1.527(4) . ?
C33 C36 1.537(5) . ?
C37 C42 1.380(4) . ?
C37 C38 1.383(4) . ?
C38 C39 1.385(4) . ?
C39 C40 1.364(5) . ?
C40 C41 1.353(5) . ?
C41 C42 1.387(5) . ?
C43 C48 1.383(4) . ?
C43 C44 1.398(4) . ?
C44 C45 1.376(4) . ?
C45 C46 1.383(5) . ?
C46 C47 1.349(5) . ?
C47 C48 1.392(4) . ?
C49 C54 1.386(4) . ?
C49 C50 1.387(4) . ?
C50 C51 1.391(4) . ?
C51 C52 1.364(5) . ?
C52 C53 1.368(5) . ?
C53 C54 1.383(4) . ?
